data_1557784
loop_
_publ_author_name
'Meng, Miao'
'Tang, Zheng'
'Mallick, Suman'
'Luo, Ming Hui'
'Tan, Zhibing'
'Liu, Jun-Yang'
'Shi, Jia'
'Yang, Yang'
'Liu, Chun Y.'
'Hong, Wenjing'

_publ_section_title
;
 Enhanced charge transport via d(\d)-p(\p) conjugation in
 Mo<sub>2</sub>-integrated single-molecule junctions.
;
_journal_issue 18
_journal_name_full Nanoscale
_journal_page_first 10320
_journal_page_last 10327
_journal_paper_doi 10.1039/d0nr00195c
_journal_volume 12
_journal_year 2020
_chemical_formula_moiety '2(C21 H19 Mo N3 O4)'
_chemical_formula_sum 'C42 H38 Mo2 N6 O8'
_chemical_formula_weight 946.66
_space_group_crystal_system triclinic
_space_group_IT_number 2
_space_group_name_Hall '-P 1'
_space_group_name_H-M_alt 'P -1'
_atom_sites_solution_hydrogens geom
_audit_creation_date 2018-12-04
_audit_creation_method
;
Olex2 1.2
(compiled 2015.09.30 svn.r3233 for OlexSys, GUI svn.r5155)
;
_audit_update_record
;
2018-12-04 deposited with the CCDC.	2020-04-13 downloaded from the CCDC.
;
_cell_angle_alpha 76.922(9)
_cell_angle_beta 89.914(8)
_cell_angle_gamma 69.182(11)
_cell_formula_units_Z 2
_cell_length_a 12.1607(14)
_cell_length_b 12.8866(16)
_cell_length_c 13.6260(12)
_cell_measurement_reflns_used 3274
_cell_measurement_temperature 150.00(10)
_cell_measurement_theta_max 71.3000
_cell_measurement_theta_min 4.9170
_cell_volume 1936.8(4)
_computing_cell_refinement 'CrysAlisPro 1.171.39.28b (Rigaku OD, 2015)'
_computing_data_collection 'CrysAlisPro 1.171.39.28b (Rigaku OD, 2015)'
_computing_data_reduction 'CrysAlisPro 1.171.39.28b (Rigaku OD, 2015)'
_computing_molecular_graphics 'Olex2 (Dolomanov et al., 2009)'
_computing_publication_material 'Olex2 (Dolomanov et al., 2009)'
_computing_structure_refinement 'XH (Sheldrick, 2008)'
_computing_structure_solution 'SIR2004 (Burla et al., 2007)'
_diffrn_ambient_environment N~2~
_diffrn_ambient_temperature 150.00(10)
_diffrn_detector 'CCD plate'
_diffrn_measured_fraction_theta_full 0.994
_diffrn_measured_fraction_theta_max 0.960
_diffrn_measurement_details
;
List of Runs (angles in degrees, time in seconds):

  # Type    Start    End  Width  t~exp~   \w     \q     \k     \f   Frames
#--------------------------------------------------------------------------
  1  \w     64.00  89.00   0.50   20.00    --    0.00  38.00  60.00   50
  2  \w     23.00  89.00   0.50   20.00    --    0.00  77.00-180.00  132
  3  \w    -16.00  11.00   0.50   20.00    --    0.00  57.00  60.00   54
  4  \w    -17.00   8.00   0.50   20.00    --    0.00  38.00  60.00   50
  5  \w    -87.00 -31.00   0.50   20.00    --    0.00 -38.00-180.00  112
  6  \w    -27.00   8.00   0.50   20.00    --    0.00  77.00-180.00   70
  7  \w     54.00  81.00   0.50   20.00    --    0.00  57.00  60.00   54
  8  \w    -85.00 -15.00   0.50   20.00    --    0.00 -38.00  90.00  140
  9  \w     69.00 112.00   0.50   60.00    --   95.20 -30.00 -90.00   86
 10  \w     35.00 115.00   0.50   60.00    --   95.20 -45.00 -60.00  160
 11  \w     83.00 127.00   0.50   60.00    --   95.20 -82.00 -90.00   88
 12  \w     55.00 127.00   0.50   60.00    --   95.20 -82.00  60.00  144
 13  \w     82.00 120.00   0.50   60.00    --   95.20  77.00 150.00   76
 14  \w      7.00 117.00   0.50   60.00    --   95.20 -61.00-150.00  220
 15  \w     16.00  43.00   0.50   60.00    --   95.20 -82.00 -90.00   54
 16  \w     37.00 118.00   0.50   60.00    --   95.20 -61.00  60.00  162
 17  \w      7.00  40.00   0.50   60.00    --   95.20 -82.00  60.00   66
 18  \w     58.00 103.00   0.50   60.00    --   95.20 -82.00   0.00   90
 19  \w     77.00 184.00   0.50   60.00    --   95.20  45.00-150.00  214
 20  \w      7.00 112.00   0.50   60.00    --   95.20 -15.00-120.00  210
 21  \w     14.00 126.00   0.50   60.00    --   95.20 -82.00-150.00  224
 22  \w     84.00 109.00   0.50   60.00    --   95.20 -82.00 120.00   50
 23  \w     22.00  57.00   0.50   60.00    --   95.20 -82.00 150.00   70
 24  \w     97.00 185.00   0.50   60.00    --   95.20   0.00 120.00  176
;
_diffrn_measurement_device 'four-circle diffractometer'
_diffrn_measurement_device_type 'XtaLAB AFC12 (RINC): Kappa dual home/near'
_diffrn_measurement_method '\w scans'
_diffrn_orient_matrix_type 'CrysAlisPro convention (1999,Acta A55,543-557)'
_diffrn_orient_matrix_UB_11 -0.0631677000
_diffrn_orient_matrix_UB_12 -0.0860502000
_diffrn_orient_matrix_UB_13 0.0105708000
_diffrn_orient_matrix_UB_21 -0.0897588000
_diffrn_orient_matrix_UB_22 0.0804987000
_diffrn_orient_matrix_UB_23 -0.0891975000
_diffrn_orient_matrix_UB_31 0.0803809000
_diffrn_orient_matrix_UB_32 -0.0590438000
_diffrn_orient_matrix_UB_33 -0.0742055000
_diffrn_radiation_monochromator graphite
_diffrn_radiation_probe x-ray
_diffrn_radiation_type CuK\a
_diffrn_radiation_wavelength 1.54184
_diffrn_reflns_av_R_equivalents 0.0882
_diffrn_reflns_av_unetI/netI 0.1169
_diffrn_reflns_Laue_measured_fraction_full 0.994
_diffrn_reflns_Laue_measured_fraction_max 0.960
_diffrn_reflns_limit_h_max 15
_diffrn_reflns_limit_h_min -14
_diffrn_reflns_limit_k_max 13
_diffrn_reflns_limit_k_min -16
_diffrn_reflns_limit_l_max 13
_diffrn_reflns_limit_l_min -17
_diffrn_reflns_number 19483
_diffrn_reflns_point_group_measured_fraction_full 0.994
_diffrn_reflns_point_group_measured_fraction_max 0.960
_diffrn_reflns_theta_full 67.684
_diffrn_reflns_theta_max 74.234
_diffrn_reflns_theta_min 3.342
_diffrn_source 'fine-focus sealed X-ray tube'
_diffrn_source_type 'Enhance (Cu) X-ray Source'
_exptl_absorpt_coefficient_mu 5.831
_exptl_absorpt_correction_T_max 1.00000
_exptl_absorpt_correction_T_min 0.80944
_exptl_absorpt_correction_type multi-scan
_exptl_absorpt_process_details
;
CrysAlisPro 1.171.39.28b (Rigaku Oxford Diffraction, 2015)
Empirical absorption correction using spherical harmonics,
 implemented in SCALE3 ABSPACK scaling algorithm.
;
_exptl_crystal_colour pink
_exptl_crystal_colour_primary pink
_exptl_crystal_density_diffrn 1.623
_exptl_crystal_description needle
_exptl_crystal_F_000 960
_exptl_crystal_size_max 0.06
_exptl_crystal_size_mid 0.02
_exptl_crystal_size_min 0.02
_refine_diff_density_max 4.169
_refine_diff_density_min -1.614
_refine_diff_density_rms 0.242
_refine_ls_extinction_method none
_refine_ls_goodness_of_fit_ref 1.124
_refine_ls_hydrogen_treatment constr
_refine_ls_matrix_type full
_refine_ls_number_parameters 522
_refine_ls_number_reflns 7559
_refine_ls_number_restraints 0
_refine_ls_restrained_S_all 1.124
_refine_ls_R_factor_all 0.1569
_refine_ls_R_factor_gt 0.1007
_refine_ls_shift/su_max 0.000
_refine_ls_shift/su_mean 0.000
_refine_ls_structure_factor_coef Fsqd
_refine_ls_weighting_details 'w=1/[\s^2^(Fo^2^)+(0.1160P)^2^+18.1775P] where P=(Fo^2^+2Fc^2^)/3'
_refine_ls_weighting_scheme calc
_refine_ls_wR_factor_gt 0.2518
_refine_ls_wR_factor_ref 0.2858
_reflns_Friedel_coverage 0.000
_reflns_number_gt 4478
_reflns_number_total 7559
_reflns_threshold_expression 'I > 2\s(I)'
_cod_data_source_file d0nr00195c2.cif
_cod_data_source_block Mo2_NA
_cod_depositor_comments 'Adding full bibliography for 1557783--1557784.cif.'
_cod_original_cell_volume 1936.9(4)
_cod_database_code 1557784
_shelx_space_group_comment
;
The symmetry employed for this shelxl refinement is uniquely defined
by the following loop, which should always be used as a source of
symmetry information in preference to the above space-group names.
They are only intended as comments.
;
_reflns_odcompleteness_completeness 99.47
_reflns_odcompleteness_iscentric 1
_reflns_odcompleteness_theta 66.97
_olex2_refinement_description
;
1. Fixed Uiso
 At 1.2 times of:
  All C(H) groups
 At 1.5 times of:
  All C(H,H,H) groups
2.a Aromatic/amide H refined with riding coordinates:
 C1(H1), C2(H2), C5(H5), C6(H6), C7(H7), C8(H8), C12(H12), C13(H13), C15(H15),
 C16(H16), C20(H20), C22(H22), C23(H23), C25(H25), C26(H26), C30(H30), C32(H32),
  C33(H33), C35(H35), C36(H36), C40(H40), C42(H42), C43(H43), C45(H45),
 C46(H46), C50(H50)
2.b Idealised Me refined as rotating group:
 C17(H17A,H17B,H17C), C27(H27A,H27B,H27C), C37(H37A,H37B,H37C), C47(H47A,H47B,
 H47C)
;
_shelx_shelxl_version_number 2014/7
_olex2_submission_special_instructions 'No special instructions were received'
_oxdiff_exptl_absorpt_empirical_details
;
Empirical correction (ABSPACK) includes:
- Absorption correction using spherical harmonics
- Frame scaling
;
_oxdiff_exptl_absorpt_empirical_full_max 1.254
_oxdiff_exptl_absorpt_empirical_full_min 0.739

loop_
_space_group_symop_operation_xyz
'x, y, z'
'-x, -y, -z'

loop_
_atom_site_label
_atom_site_type_symbol
_atom_site_fract_x
_atom_site_fract_y
_atom_site_fract_z
_atom_site_U_iso_or_equiv
_atom_site_adp_type
_atom_site_occupancy
_atom_site_site_symmetry_order
_atom_site_calc_flag
_atom_site_refinement_flags_posn
_atom_site_refinement_flags_adp
_atom_site_refinement_flags_occupancy
_atom_site_disorder_assembly
_atom_site_disorder_group
Mo1 Mo 0.52357(10) 0.01659(9) 0.42415(7) 0.0374(3) Uani 1 1 d . . . . .
Mo2 Mo 0.96883(10) 0.00524(9) 0.92541(7) 0.0380(3) Uani 1 1 d . . . . .
N1 N 0.4567(10) 0.1985(9) 0.4121(7) 0.041(3) Uani 1 1 d . . . . .
N2 N 0.4023(9) 0.1621(9) 0.5743(7) 0.038(2) Uani 1 1 d . . . . .
N3 N 0.9812(10) 0.1778(10) 1.0429(7) 0.044(3) Uani 1 1 d . . . . .
N4 N 0.9133(10) 0.1889(9) 0.8829(7) 0.043(3) Uani 1 1 d . . . . .
N5 N 0.9451(10) 0.0137(10) 0.7319(9) 0.048(3) Uani 1 1 d . . . . .
N6 N 0.5265(10) 0.0780(10) 1.2246(8) 0.047(3) Uani 1 1 d . . . . .
O1 O 0.4961(10) 0.5415(8) 0.0970(7) 0.056(3) Uani 1 1 d . . . . .
O2 O 0.2047(10) 0.3428(9) 0.8982(7) 0.061(3) Uani 1 1 d . . . . .
O3 O 1.0071(12) 0.4354(11) 1.3157(8) 0.079(4) Uani 1 1 d . . . . .
O4 O 0.6912(11) 0.4679(9) 0.5049(7) 0.064(3) Uani 1 1 d . . . . .
O5 O 0.6889(7) 0.0188(7) 0.4682(6) 0.039(2) Uani 1 1 d . . . . .
O6 O 0.6427(8) -0.0184(8) 0.6289(6) 0.045(2) Uani 1 1 d . . . . .
O7 O 0.8578(7) 0.0185(8) 1.1223(6) 0.0376(19) Uani 1 1 d . . . . .
O8 O 0.7941(8) 0.0295(8) 0.9661(6) 0.042(2) Uani 1 1 d . . . . .
C1 C 0.4111(12) 0.2350(12) 0.4913(9) 0.042(3) Uani 1 1 d . . . . .
H1 H 0.3843 0.3143 0.4891 0.051 Uiso 1 1 calc R . . . .
C2 C 0.9317(13) 0.2383(12) 0.9531(9) 0.045(3) Uani 1 1 d . . . . .
H2 H 0.9085 0.3192 0.9379 0.054 Uiso 1 1 calc R . . . .
C3 C 0.7165(8) 0.0020(8) 0.5669(6) 0.0149(18) Uani 1 1 d . . . . .
C4 C 0.8143(15) 0.0294(14) 0.5964(11) 0.059(4) Uani 1 1 d . . . . .
C5 C 0.8700(15) 0.0883(13) 0.5282(11) 0.057(4) Uani 1 1 d . . . . .
H5 H 0.8448 0.1116 0.4581 0.068 Uiso 1 1 calc R . . . .
C6 C 0.9631(17) 0.1126(14) 0.5639(11) 0.066(5) Uani 1 1 d . . . . .
H6 H 1.0022 0.1538 0.5198 0.079 Uiso 1 1 calc R . . . .
C7 C 0.9958(13) 0.0742(13) 0.6659(11) 0.050(3) Uani 1 1 d . . . . .
H7 H 1.0581 0.0914 0.6917 0.060 Uiso 1 1 calc R . . . .
C8 C 0.8556(12) -0.0066(12) 0.6959(9) 0.047(3) Uani 1 1 d . . . . .
H8 H 0.8184 -0.0483 0.7416 0.056 Uiso 1 1 calc R . . . .
C9 C 0.7792(11) 0.0247(10) 1.0588(9) 0.035(3) Uiso 1 1 d . . . A 1
C10 C 0.6540(13) 0.0634(12) 1.0876(9) 0.046(3) Uani 1 1 d . . . . .
C11 C 0.4639(14) 0.2849(12) 0.3276(9) 0.048(3) Uani 1 1 d . . . . .
C12 C 0.5727(14) 0.2800(14) 0.2948(11) 0.054(4) Uani 1 1 d . . . . .
H12 H 0.6420 0.2170 0.3251 0.065 Uiso 1 1 calc R . . . .
C13 C 0.5806(14) 0.3683(13) 0.2164(11) 0.052(3) Uani 1 1 d . . . . .
H13 H 0.6554 0.3658 0.1942 0.062 Uiso 1 1 calc R . . . .
C14 C 0.4800(15) 0.4581(12) 0.1720(10) 0.050(4) Uani 1 1 d . . . . .
C15 C 0.3707(14) 0.4590(13) 0.1995(10) 0.052(3) Uani 1 1 d . . . . .
H15 H 0.3010 0.5184 0.1649 0.062 Uiso 1 1 calc R . . . .
C16 C 0.3630(15) 0.3714(13) 0.2793(10) 0.057(4) Uani 1 1 d . . . . .
H16 H 0.2880 0.3723 0.2995 0.068 Uiso 1 1 calc R . . . .
C17 C 0.3974(15) 0.6290(12) 0.0436(11) 0.060(4) Uani 1 1 d . . . . .
H17A H 0.4217 0.6751 -0.0135 0.090 Uiso 1 1 calc GR . . . .
H17B H 0.3559 0.6775 0.0882 0.090 Uiso 1 1 calc GR . . . .
H17C H 0.3448 0.5965 0.0184 0.090 Uiso 1 1 calc GR . . . .
C20 C 0.6338(13) 0.0584(13) 1.1886(10) 0.051(3) Uani 1 1 d . . . . .
H20 H 0.6997 0.0399 1.2354 0.061 Uiso 1 1 calc R . . . .
C21 C 0.3533(13) 0.2103(11) 0.6573(9) 0.043(3) Uani 1 1 d . . . . .
C22 C 0.4089(14) 0.2638(13) 0.7028(10) 0.055(4) Uani 1 1 d . . . . .
H22 H 0.4814 0.2685 0.6805 0.066 Uiso 1 1 calc R . . . .
C23 C 0.3594(15) 0.3127(14) 0.7836(10) 0.057(4) Uani 1 1 d . . . . .
H23 H 0.3956 0.3547 0.8120 0.069 Uiso 1 1 calc R . . . .
C24 C 0.2600(14) 0.2993(12) 0.8204(9) 0.049(3) Uani 1 1 d . . . . .
C25 C 0.2063(14) 0.2407(13) 0.7771(11) 0.055(4) Uani 1 1 d . . . . .
H25 H 0.1380 0.2295 0.8035 0.066 Uiso 1 1 calc R . . . .
C26 C 0.2530(13) 0.1970(12) 0.6930(11) 0.050(3) Uani 1 1 d . . . . .
H26 H 0.2146 0.1586 0.6618 0.060 Uiso 1 1 calc R . . . .
C27 C 0.2453(18) 0.4190(15) 0.9325(12) 0.072(5) Uani 1 1 d . . . . .
H27A H 0.2479 0.4789 0.8747 0.108 Uiso 1 1 calc GR . . . .
H27B H 0.3247 0.3772 0.9670 0.108 Uiso 1 1 calc GR . . . .
H27C H 0.1916 0.4539 0.9796 0.108 Uiso 1 1 calc GR . . . .
C30 C 0.4380(13) 0.1074(12) 1.1572(10) 0.047(3) Uani 1 1 d . . . . .
H30 H 0.3622 0.1190 1.1813 0.056 Uiso 1 1 calc R . . . .
C31 C 0.9893(12) 0.2410(12) 1.1148(9) 0.043(3) Uani 1 1 d . . . . .
C32 C 0.9130(14) 0.2473(12) 1.1943(10) 0.050(4) Uani 1 1 d . . . . .
H32 H 0.8586 0.2089 1.1998 0.060 Uiso 1 1 calc R . . . .
C33 C 0.9182(15) 0.3094(13) 1.2634(10) 0.054(4) Uani 1 1 d . . . . .
H33 H 0.8687 0.3120 1.3175 0.065 Uiso 1 1 calc R . . . .
C34 C 0.9966(16) 0.3692(15) 1.2542(11) 0.062(4) Uani 1 1 d . . . . .
C35 C 1.0719(18) 0.3610(19) 1.1780(13) 0.085(6) Uani 1 1 d . . . . .
H35 H 1.1273 0.3981 1.1733 0.102 Uiso 1 1 calc R . . . .
C36 C 1.0672(16) 0.2976(15) 1.1067(11) 0.066(5) Uani 1 1 d . . . . .
H36 H 1.1178 0.2941 1.0533 0.079 Uiso 1 1 calc R . . . .
C37 C 0.9189(17) 0.4597(15) 1.3870(12) 0.070(5) Uani 1 1 d . . . . .
H37A H 0.8408 0.4775 1.3536 0.105 Uiso 1 1 calc GR . . . .
H37B H 0.9194 0.5254 1.4117 0.105 Uiso 1 1 calc GR . . . .
H37C H 0.9366 0.3928 1.4441 0.105 Uiso 1 1 calc GR . . . .
C40 C 0.5555(13) 0.0987(12) 1.0185(10) 0.048(3) Uani 1 1 d . . . . .
H40 H 0.5643 0.1058 0.9482 0.057 Uiso 1 1 calc R . . . .
C41 C 0.8572(13) 0.2607(13) 0.7867(10) 0.050(4) Uani 1 1 d . . . . .
C42 C 0.8886(13) 0.3512(12) 0.7339(10) 0.049(3) Uani 1 1 d . . . . .
H42 H 0.9494 0.3679 0.7630 0.059 Uiso 1 1 calc R . . . .
C43 C 0.8328(15) 0.4169(13) 0.6399(10) 0.056(4) Uani 1 1 d . . . . .
H43 H 0.8568 0.4767 0.6045 0.067 Uiso 1 1 calc R . . . .
C44 C 0.7447(15) 0.3960(13) 0.5987(10) 0.056(4) Uani 1 1 d . . . . .
C45 C 0.7101(13) 0.3097(13) 0.6487(9) 0.050(3) Uani 1 1 d . . . . .
H45 H 0.6487 0.2946 0.6187 0.060 Uiso 1 1 calc R . . . .
C46 C 0.7661(14) 0.2424(14) 0.7458(10) 0.056(4) Uani 1 1 d . . . . .
H46 H 0.7396 0.1846 0.7818 0.067 Uiso 1 1 calc R . . . .
C47 C 0.6338(18) 0.4238(16) 0.4435(13) 0.077(5) Uani 1 1 d . . . . .
H47A H 0.6218 0.4694 0.3735 0.116 Uiso 1 1 calc GR . . . .
H47B H 0.5573 0.4274 0.4684 0.116 Uiso 1 1 calc GR . . . .
H47C H 0.6828 0.3441 0.4460 0.116 Uiso 1 1 calc GR . . . .
C50 C 0.4445(14) 0.1231(12) 1.0546(11) 0.051(3) Uani 1 1 d . . . . .
H50 H 0.3752 0.1498 1.0097 0.061 Uiso 1 1 calc R . . . .

loop_
_atom_site_aniso_label
_atom_site_aniso_U_11
_atom_site_aniso_U_22
_atom_site_aniso_U_33
_atom_site_aniso_U_23
_atom_site_aniso_U_13
_atom_site_aniso_U_12
Mo1 0.0455(6) 0.0475(6) 0.0209(5) -0.0059(4) 0.0039(4) -0.0206(5)
Mo2 0.0463(6) 0.0502(7) 0.0224(5) -0.0093(4) 0.0032(4) -0.0231(5)
N1 0.057(7) 0.035(6) 0.029(5) 0.006(4) 0.003(5) -0.022(5)
N2 0.045(6) 0.041(6) 0.027(5) -0.015(4) 0.009(4) -0.011(5)
N3 0.054(7) 0.056(7) 0.029(5) -0.016(5) -0.004(5) -0.027(6)
N4 0.048(6) 0.052(7) 0.025(5) -0.001(5) -0.006(4) -0.019(5)
N5 0.042(6) 0.064(8) 0.046(6) -0.015(6) 0.008(5) -0.026(6)
N6 0.044(6) 0.063(8) 0.033(6) -0.009(5) 0.009(5) -0.019(6)
O1 0.082(8) 0.053(6) 0.034(5) 0.002(4) 0.008(5) -0.033(6)
O2 0.086(8) 0.062(7) 0.045(6) -0.018(5) 0.025(5) -0.037(6)
O3 0.116(11) 0.105(10) 0.050(6) -0.038(7) 0.016(7) -0.067(9)
O4 0.096(9) 0.071(7) 0.030(5) -0.002(5) -0.007(5) -0.044(6)
O5 0.043(5) 0.053(5) 0.031(4) -0.014(4) 0.013(4) -0.028(4)
O6 0.045(5) 0.072(6) 0.027(4) -0.008(4) 0.006(4) -0.033(5)
O7 0.035(5) 0.060(6) 0.025(4) -0.018(4) 0.006(3) -0.021(4)
O8 0.045(5) 0.069(6) 0.018(4) -0.010(4) 0.004(3) -0.026(5)
C1 0.053(8) 0.042(7) 0.031(6) -0.004(5) 0.010(6) -0.020(6)
C2 0.056(8) 0.048(8) 0.032(6) -0.005(6) -0.002(6) -0.024(7)
C3 0.010(4) 0.027(5) 0.013(4) -0.009(4) 0.001(3) -0.010(4)
C4 0.064(10) 0.074(11) 0.041(8) -0.014(7) 0.008(7) -0.029(8)
C5 0.079(11) 0.066(10) 0.035(7) -0.002(7) 0.000(7) -0.045(9)
C6 0.105(14) 0.070(11) 0.041(8) -0.007(7) 0.011(8) -0.058(11)
C7 0.053(9) 0.058(9) 0.050(8) -0.016(7) 0.007(7) -0.031(7)
C8 0.044(8) 0.063(9) 0.030(6) 0.001(6) -0.001(6) -0.025(7)
C10 0.059(9) 0.052(8) 0.026(6) -0.005(6) 0.006(6) -0.021(7)
C11 0.070(10) 0.048(8) 0.028(6) -0.004(6) 0.009(6) -0.028(7)
C12 0.063(10) 0.064(10) 0.043(8) -0.015(7) 0.007(7) -0.032(8)
C13 0.054(9) 0.057(9) 0.044(8) -0.013(7) 0.010(7) -0.018(7)
C14 0.081(11) 0.046(8) 0.033(7) -0.010(6) 0.011(7) -0.033(8)
C15 0.060(9) 0.054(9) 0.033(7) 0.001(6) -0.001(6) -0.019(7)
C16 0.070(10) 0.055(9) 0.041(8) 0.007(7) 0.012(7) -0.029(8)
C17 0.076(11) 0.044(8) 0.044(8) 0.001(6) 0.005(8) -0.009(8)
C20 0.052(8) 0.059(9) 0.040(7) -0.008(6) -0.002(6) -0.020(7)
C21 0.056(8) 0.044(7) 0.034(6) -0.018(6) 0.008(6) -0.021(7)
C22 0.058(9) 0.068(10) 0.038(7) -0.013(7) 0.012(7) -0.024(8)
C23 0.073(11) 0.076(11) 0.036(7) -0.020(7) 0.003(7) -0.039(9)
C24 0.074(10) 0.043(8) 0.028(6) -0.009(5) 0.016(6) -0.019(7)
C25 0.060(9) 0.057(9) 0.052(8) -0.019(7) 0.025(7) -0.023(8)
C26 0.057(9) 0.052(8) 0.046(8) -0.009(6) 0.002(7) -0.027(7)
C27 0.112(15) 0.076(12) 0.052(9) -0.028(9) 0.019(10) -0.054(11)
C30 0.046(8) 0.052(8) 0.038(7) -0.007(6) 0.003(6) -0.015(7)
C31 0.049(8) 0.051(8) 0.033(6) -0.015(6) 0.003(6) -0.019(7)
C32 0.076(10) 0.053(8) 0.035(7) -0.010(6) -0.001(7) -0.040(8)
C33 0.078(11) 0.067(10) 0.032(7) -0.020(7) 0.015(7) -0.039(9)
C34 0.084(12) 0.076(11) 0.043(8) -0.024(8) 0.006(8) -0.044(10)
C35 0.106(15) 0.143(19) 0.055(10) -0.045(11) 0.034(10) -0.090(15)
C36 0.088(12) 0.099(13) 0.042(8) -0.034(8) 0.018(8) -0.060(11)
C37 0.100(14) 0.071(11) 0.042(8) -0.023(8) 0.013(9) -0.030(10)
C40 0.053(8) 0.058(9) 0.027(6) -0.008(6) 0.008(6) -0.015(7)
C41 0.057(9) 0.064(9) 0.034(7) 0.000(6) -0.008(6) -0.033(8)
C42 0.058(9) 0.050(8) 0.042(7) -0.010(6) -0.002(6) -0.024(7)
C43 0.087(12) 0.053(9) 0.034(7) -0.003(6) 0.007(7) -0.038(8)
C44 0.074(11) 0.053(9) 0.034(7) -0.001(6) -0.005(7) -0.021(8)
C45 0.054(8) 0.069(10) 0.029(6) -0.007(6) -0.007(6) -0.027(8)
C46 0.065(10) 0.070(10) 0.038(7) -0.011(7) 0.011(7) -0.030(8)
C47 0.096(14) 0.078(12) 0.058(10) -0.005(9) -0.025(10) -0.039(11)
C50 0.063(9) 0.049(8) 0.045(8) -0.012(6) 0.010(7) -0.025(7)

loop_
_atom_type_symbol
_atom_type_description
_atom_type_scat_dispersion_real
_atom_type_scat_dispersion_imag
_atom_type_scat_source
C C 0.0181 0.0091 'International Tables Vol C Tables 4.2.6.8 and 6.1.1.4'
H H 0.0000 0.0000 'International Tables Vol C Tables 4.2.6.8 and 6.1.1.4'
Mo Mo -0.0483 2.7339 'International Tables Vol C Tables 4.2.6.8 and 6.1.1.4'
N N 0.0311 0.0180 'International Tables Vol C Tables 4.2.6.8 and 6.1.1.4'
O O 0.0492 0.0322 'International Tables Vol C Tables 4.2.6.8 and 6.1.1.4'

loop_
_geom_angle_atom_site_label_1
_geom_angle_atom_site_label_2
_geom_angle_atom_site_label_3
_geom_angle
_geom_angle_site_symmetry_1
_geom_angle_site_symmetry_3
_geom_angle_publ_flag
Mo1 Mo1 N1 91.5(3) 2_656 . ?
Mo1 Mo1 N2 92.9(3) 2_656 2_656 ?
Mo1 Mo1 O6 89.6(2) 2_656 2_656 ?
N2 Mo1 N1 175.4(4) 2_656 . ?
O5 Mo1 Mo1 93.5(2) . 2_656 ?
O5 Mo1 N1 86.0(4) . . ?
O5 Mo1 N2 92.4(4) . 2_656 ?
O5 Mo1 O6 176.9(3) . 2_656 ?
O6 Mo1 N1 93.2(4) 2_656 . ?
O6 Mo1 N2 88.2(4) 2_656 2_656 ?
Mo2 Mo2 N3 91.3(3) 2_757 2_757 ?
Mo2 Mo2 N4 92.9(3) 2_757 . ?
Mo2 Mo2 O7 89.8(2) 2_757 2_757 ?
N4 Mo2 N3 175.8(4) . 2_757 ?
O7 Mo2 N3 87.4(4) 2_757 2_757 ?
O7 Mo2 N4 92.9(4) 2_757 . ?
O8 Mo2 Mo2 92.8(2) . 2_757 ?
O8 Mo2 N3 92.6(4) . 2_757 ?
O8 Mo2 N4 86.9(4) . . ?
O8 Mo2 O7 177.5(3) . 2_757 ?
C1 N1 Mo1 117.9(8) . . ?
C1 N1 C11 115.8(11) . . ?
C11 N1 Mo1 126.2(9) . . ?
C1 N2 Mo1 116.8(8) . 2_656 ?
C1 N2 C21 116.5(11) . . ?
C21 N2 Mo1 126.5(8) . 2_656 ?
C2 N3 Mo2 118.2(9) . 2_757 ?
C2 N3 C31 116.2(12) . . ?
C31 N3 Mo2 125.4(8) . 2_757 ?
C2 N4 Mo2 116.4(8) . . ?
C2 N4 C41 118.0(12) . . ?
C41 N4 Mo2 125.6(9) . . ?
C8 N5 C7 117.5(12) . . ?
C30 N6 C20 115.8(12) . . ?
C14 O1 C17 118.4(13) . . ?
C24 O2 C27 116.8(12) . . ?
C34 O3 C37 116.6(13) . . ?
C44 O4 C47 116.6(12) . . ?
C3 O5 Mo1 117.7(6) . . ?
C3 O6 Mo1 121.2(6) . 2_656 ?
C9 O7 Mo2 118.1(7) . 2_757 ?
C9 O8 Mo2 115.8(7) . . ?
N1 C1 N2 120.8(12) . . ?
N1 C1 H1 119.6 . . ?
N2 C1 H1 119.6 . . ?
N3 C2 N4 121.1(13) . . ?
N3 C2 H2 119.4 . . ?
N4 C2 H2 119.4 . . ?
O5 C3 C4 118.2(9) . . ?
O6 C3 O5 118.0(8) . . ?
O6 C3 C4 122.7(9) . . ?
C5 C4 C3 123.3(13) . . ?
C8 C4 C3 117.8(13) . . ?
C8 C4 C5 118.9(14) . . ?
C4 C5 H5 120.4 . . ?
C6 C5 C4 119.3(14) . . ?
C6 C5 H5 120.4 . . ?
C5 C6 H6 121.6 . . ?
C7 C6 C5 116.8(13) . . ?
C7 C6 H6 121.6 . . ?
N5 C7 C6 124.3(13) . . ?
N5 C7 H7 117.9 . . ?
C6 C7 H7 117.9 . . ?
N5 C8 C4 123.2(13) . . ?
N5 C8 H8 118.4 . . ?
C4 C8 H8 118.4 . . ?
O7 C9 O8 123.2(11) . . ?
O7 C9 C10 116.8(11) . . ?
O8 C9 C10 117.4(11) . . ?
C20 C10 C9 119.2(12) . . ?
C20 C10 C40 117.3(13) . . ?
C40 C10 C9 123.4(11) . . ?
C12 C11 N1 119.7(13) . . ?
C16 C11 N1 120.1(13) . . ?
C16 C11 C12 120.1(13) . . ?
C11 C12 H12 120.1 . . ?
C11 C12 C13 119.8(15) . . ?
C13 C12 H12 120.1 . . ?
C12 C13 H13 120.1 . . ?
C14 C13 C12 119.8(14) . . ?
C14 C13 H13 120.1 . . ?
O1 C14 C15 123.5(14) . . ?
C13 C14 O1 115.9(14) . . ?
C13 C14 C15 120.5(13) . . ?
C14 C15 H15 120.2 . . ?
C14 C15 C16 119.5(14) . . ?
C16 C15 H15 120.2 . . ?
C11 C16 C15 120.0(14) . . ?
C11 C16 H16 120.0 . . ?
C15 C16 H16 120.0 . . ?
O1 C17 H17A 109.5 . . ?
O1 C17 H17B 109.5 . . ?
O1 C17 H17C 109.5 . . ?
H17A C17 H17B 109.5 . . ?
H17A C17 H17C 109.5 . . ?
H17B C17 H17C 109.5 . . ?
N6 C20 C10 124.2(13) . . ?
N6 C20 H20 117.9 . . ?
C10 C20 H20 117.9 . . ?
C22 C21 N2 120.6(12) . . ?
C22 C21 C26 120.1(13) . . ?
C26 C21 N2 119.2(12) . . ?
C21 C22 H22 119.8 . . ?
C21 C22 C23 120.4(14) . . ?
C23 C22 H22 119.8 . . ?
C22 C23 H23 120.1 . . ?
C24 C23 C22 119.9(14) . . ?
C24 C23 H23 120.1 . . ?
O2 C24 C25 115.5(13) . . ?
C23 C24 O2 124.8(13) . . ?
C23 C24 C25 119.7(13) . . ?
C24 C25 H25 119.9 . . ?
C24 C25 C26 120.1(13) . . ?
C26 C25 H25 119.9 . . ?
C21 C26 C25 119.7(13) . . ?
C21 C26 H26 120.2 . . ?
C25 C26 H26 120.2 . . ?
O2 C27 H27A 109.5 . . ?
O2 C27 H27B 109.5 . . ?
O2 C27 H27C 109.5 . . ?
H27A C27 H27B 109.5 . . ?
H27A C27 H27C 109.5 . . ?
H27B C27 H27C 109.5 . . ?
N6 C30 H30 117.1 . . ?
N6 C30 C50 125.9(14) . . ?
C50 C30 H30 117.1 . . ?
C32 C31 N3 119.0(12) . . ?
C36 C31 N3 121.2(12) . . ?
C36 C31 C32 119.9(12) . . ?
C31 C32 H32 120.1 . . ?
C33 C32 C31 119.7(13) . . ?
C33 C32 H32 120.1 . . ?
C32 C33 H33 119.7 . . ?
C32 C33 C34 120.6(13) . . ?
C34 C33 H33 119.7 . . ?
O3 C34 C33 125.7(14) . . ?
O3 C34 C35 115.0(15) . . ?
C35 C34 C33 119.3(14) . . ?
C34 C35 H35 119.7 . . ?
C34 C35 C36 120.6(15) . . ?
C36 C35 H35 119.7 . . ?
C31 C36 C35 119.9(14) . . ?
C31 C36 H36 120.0 . . ?
C35 C36 H36 120.0 . . ?
O3 C37 H37A 109.5 . . ?
O3 C37 H37B 109.5 . . ?
O3 C37 H37C 109.5 . . ?
H37A C37 H37B 109.5 . . ?
H37A C37 H37C 109.5 . . ?
H37B C37 H37C 109.5 . . ?
C10 C40 H40 120.7 . . ?
C50 C40 C10 118.6(12) . . ?
C50 C40 H40 120.7 . . ?
C42 C41 N4 123.6(12) . . ?
C46 C41 N4 118.2(12) . . ?
C46 C41 C42 118.2(13) . . ?
C41 C42 H42 119.4 . . ?
C43 C42 C41 121.3(13) . . ?
C43 C42 H42 119.4 . . ?
C42 C43 H43 120.0 . . ?
C44 C43 C42 120.1(13) . . ?
C44 C43 H43 120.0 . . ?
C43 C44 O4 116.4(13) . . ?
C43 C44 C45 120.4(13) . . ?
C45 C44 O4 123.2(14) . . ?
C44 C45 H45 120.0 . . ?
C44 C45 C46 120.1(13) . . ?
C46 C45 H45 120.0 . . ?
C41 C46 C45 120.0(14) . . ?
C41 C46 H46 120.0 . . ?
C45 C46 H46 120.0 . . ?
O4 C47 H47A 109.5 . . ?
O4 C47 H47B 109.5 . . ?
O4 C47 H47C 109.5 . . ?
H47A C47 H47B 109.5 . . ?
H47A C47 H47C 109.5 . . ?
H47B C47 H47C 109.5 . . ?
C30 C50 C40 117.9(14) . . ?
C30 C50 H50 121.0 . . ?
C40 C50 H50 121.0 . . ?

loop_
_geom_bond_atom_site_label_1
_geom_bond_atom_site_label_2
_geom_bond_distance
_geom_bond_site_symmetry_2
_geom_bond_publ_flag
Mo1 Mo1 2.1342(18) 2_656 ?
Mo1 N1 2.157(10) . ?
Mo1 N2 2.149(10) 2_656 ?
Mo1 O5 2.110(8) . ?
Mo1 O6 2.139(9) 2_656 ?
Mo2 Mo2 2.1291(19) 2_757 ?
Mo2 N3 2.155(11) 2_757 ?
Mo2 N4 2.154(11) . ?
Mo2 O7 2.141(8) 2_757 ?
Mo2 O8 2.126(9) . ?
N1 C1 1.318(16) . ?
N1 C11 1.435(15) . ?
N2 Mo1 2.149(10) 2_656 ?
N2 C1 1.327(15) . ?
N2 C21 1.439(14) . ?
N3 Mo2 2.155(11) 2_757 ?
N3 C2 1.306(16) . ?
N3 C31 1.432(15) . ?
N4 C2 1.321(16) . ?
N4 C41 1.431(15) . ?
N5 C7 1.349(17) . ?
N5 C8 1.326(16) . ?
N6 C20 1.352(17) . ?
N6 C30 1.303(17) . ?
O1 C14 1.375(15) . ?
O1 C17 1.382(17) . ?
O2 C24 1.375(15) . ?
O2 C27 1.407(18) . ?
O3 C34 1.359(17) . ?
O3 C37 1.44(2) . ?
O4 C44 1.397(16) . ?
O4 C47 1.418(18) . ?
O5 C3 1.336(11) . ?
O6 Mo1 2.139(9) 2_656 ?
O6 C3 1.286(11) . ?
O7 Mo2 2.141(8) 2_757 ?
O7 C9 1.260(14) . ?
O8 C9 1.266(14) . ?
C1 H1 0.9500 . ?
C2 H2 0.9500 . ?
C3 C4 1.436(17) . ?
C4 C5 1.39(2) . ?
C4 C8 1.362(19) . ?
C5 H5 0.9500 . ?
C5 C6 1.39(2) . ?
C6 H6 0.9500 . ?
C6 C7 1.37(2) . ?
C7 H7 0.9500 . ?
C8 H8 0.9500 . ?
C9 C10 1.506(18) . ?
C10 C20 1.388(18) . ?
C10 C40 1.397(19) . ?
C11 C12 1.38(2) . ?
C11 C16 1.37(2) . ?
C12 H12 0.9500 . ?
C12 C13 1.40(2) . ?
C13 H13 0.9500 . ?
C13 C14 1.37(2) . ?
C14 C15 1.38(2) . ?
C15 H15 0.9500 . ?
C15 C16 1.409(18) . ?
C16 H16 0.9500 . ?
C17 H17A 0.9800 . ?
C17 H17B 0.9800 . ?
C17 H17C 0.9800 . ?
C20 H20 0.9500 . ?
C21 C22 1.358(19) . ?
C21 C26 1.366(19) . ?
C22 H22 0.9500 . ?
C22 C23 1.419(19) . ?
C23 H23 0.9500 . ?
C23 C24 1.36(2) . ?
C24 C25 1.38(2) . ?
C25 H25 0.9500 . ?
C25 C26 1.419(19) . ?
C26 H26 0.9500 . ?
C27 H27A 0.9800 . ?
C27 H27B 0.9800 . ?
C27 H27C 0.9800 . ?
C30 H30 0.9500 . ?
C30 C50 1.373(18) . ?
C31 C32 1.423(19) . ?
C31 C36 1.377(19) . ?
C32 H32 0.9500 . ?
C32 C33 1.383(18) . ?
C33 H33 0.9500 . ?
C33 C34 1.41(2) . ?
C34 C35 1.38(2) . ?
C35 H35 0.9500 . ?
C35 C36 1.42(2) . ?
C36 H36 0.9500 . ?
C37 H37A 0.9800 . ?
C37 H37B 0.9800 . ?
C37 H37C 0.9800 . ?
C40 H40 0.9500 . ?
C40 C50 1.39(2) . ?
C41 C42 1.400(19) . ?
C41 C46 1.357(19) . ?
C42 H42 0.9500 . ?
C42 C43 1.386(19) . ?
C43 H43 0.9500 . ?
C43 C44 1.35(2) . ?
C44 C45 1.37(2) . ?
C45 H45 0.9500 . ?
C45 C46 1.425(18) . ?
C46 H46 0.9500 . ?
C47 H47A 0.9800 . ?
C47 H47B 0.9800 . ?
C47 H47C 0.9800 . ?
C50 H50 0.9500 . ?
